data_4084567
loop_
_publ_author_name
'Blaya, Mar\'ia'
'Bautista, Delia'
'Gil-Rubio, Juan'
'Vicente, Jos\'e'

_publ_section_title
;
 Synthesis of Au(I) Trifluoromethyl Complexes. Oxidation to Au(III) and
 Reductive Elimination of Halotrifluoromethanes
;
_journal_issue 22
_journal_name_full Organometallics
_journal_page_first 6358
_journal_paper_doi 10.1021/om500669j
_journal_volume 33
_journal_year 2014
_chemical_formula_sum 'C12 H12 Au F3 N2'
_chemical_formula_weight 438.20
_chemical_name_systematic
;
 ?
;
_space_group_crystal_system monoclinic
_space_group_IT_number 14
_space_group_name_Hall '-P 2ybc'
_space_group_name_H-M_alt 'P 1 21/c 1'
_symmetry_space_group_name_Hall '-P 2ybc'
_symmetry_space_group_name_H-M 'P 1 21/c 1'
_atom_sites_solution_hydrogens geom
_atom_sites_solution_primary direct
_audit_creation_method SHELXL-2013
_cell_angle_alpha 90
_cell_angle_beta 109.4830(10)
_cell_angle_gamma 90
_cell_formula_units_Z 4
_cell_length_a 9.0505(4)
_cell_length_b 17.6326(7)
_cell_length_c 8.5529(3)
_cell_measurement_reflns_used 9883
_cell_measurement_temperature 100(2)
_cell_measurement_theta_max 30.57
_cell_measurement_theta_min 2.30
_cell_volume 1286.75(9)
_computing_cell_refinement 'SAINT V8.27B (Bruker AXS Inc., 2011)'
_computing_data_collection 'APEX2 2013.2 (Bruker AXS Inc.)'
_computing_data_reduction 'SAINT V8.27B (Bruker AXS Inc., 2011)'
_computing_molecular_graphics 'Bruker SHELXTL'
_computing_publication_material 'Bruker SHELXTL'
_computing_structure_refinement 'SHELXL-2013 (Sheldrick, 2013)'
_computing_structure_solution 'SHELXS-97 (Sheldrick, 2008)'
_diffrn_ambient_temperature 100(2)
_diffrn_detector_area_resol_mean 10.4167
_diffrn_measured_fraction_theta_full 0.999
_diffrn_measured_fraction_theta_max 1.000
_diffrn_measurement_device_type 'Bruker D8 QUEST'
_diffrn_measurement_method \w-scans
_diffrn_radiation_type MoK\a
_diffrn_radiation_wavelength 0.71073
_diffrn_reflns_av_R_equivalents 0.0614
_diffrn_reflns_av_unetI/netI 0.0245
_diffrn_reflns_Laue_measured_fraction_full 0.999
_diffrn_reflns_Laue_measured_fraction_max 1.000
_diffrn_reflns_limit_h_max 12
_diffrn_reflns_limit_h_min -12
_diffrn_reflns_limit_k_max 23
_diffrn_reflns_limit_k_min -23
_diffrn_reflns_limit_l_max 11
_diffrn_reflns_limit_l_min -11
_diffrn_reflns_number 38205
_diffrn_reflns_point_group_measured_fraction_full 0.999
_diffrn_reflns_point_group_measured_fraction_max 1.000
_diffrn_reflns_theta_full 27.000
_diffrn_reflns_theta_max 28.283
_diffrn_reflns_theta_min 2.310
_diffrn_source 'high brilliance microfocus sealed tube '
_exptl_absorpt_coefficient_mu 11.452
_exptl_absorpt_correction_T_max 0.9281
_exptl_absorpt_correction_T_min 0.4794
_exptl_absorpt_correction_type multi-scan
_exptl_absorpt_process_details sadabs
_exptl_crystal_colour colourles
_exptl_crystal_density_diffrn 2.262
_exptl_crystal_description block
_exptl_crystal_F_000 816
_exptl_crystal_size_max 0.240
_exptl_crystal_size_mid 0.050
_exptl_crystal_size_min 0.012
_refine_diff_density_max 0.787
_refine_diff_density_min -1.036
_refine_diff_density_rms 0.117
_refine_ls_extinction_method none
_refine_ls_goodness_of_fit_ref 1.082
_refine_ls_hydrogen_treatment 'rigid methyls, others riding'
_refine_ls_matrix_type full
_refine_ls_number_parameters 164
_refine_ls_number_reflns 3185
_refine_ls_number_restraints 6
_refine_ls_restrained_S_all 1.082
_refine_ls_R_factor_all 0.0236
_refine_ls_R_factor_gt 0.0193
_refine_ls_shift/su_max 0.002
_refine_ls_shift/su_mean 0.000
_refine_ls_structure_factor_coef Fsqd
_refine_ls_weighting_details
;
 w=1/[\s^2^(Fo^2^)+(0.0131P)^2^+1.7326P]
 where P=(Fo^2^+2Fc^2^)/3
;
_refine_ls_weighting_scheme calc
_refine_ls_wR_factor_gt 0.0413
_refine_ls_wR_factor_ref 0.0426
_reflns_Friedel_coverage 0.000
_reflns_number_gt 2904
_reflns_number_total 3185
_reflns_threshold_expression 'I > 2\s(I)'
_cod_data_source_file om500669j_si_002.cif
_cod_data_source_block mbm388
_cod_depositor_comments 'Adding full bibliography for 4084565--4084575.cif.'
_cod_database_code 4084567
_shelx_space_group_comment
;
The symmetry employed for this shelxl refinement is uniquely defined
by the following loop, which should always be used as a source of
symmetry information in preference to the above space-group names.
They are only intended as comments.
;
_shelx_estimated_absorpt_t_min 0.170
_shelx_estimated_absorpt_t_max 0.875
_shelxl_version_number 2013-2

loop_
_space_group_symop_operation_xyz
'x, y, z'
'-x, y+1/2, -z+1/2'
'-x, -y, -z'
'x, -y-1/2, z-1/2'

loop_
_atom_site_label
_atom_site_type_symbol
_atom_site_fract_x
_atom_site_fract_y
_atom_site_fract_z
_atom_site_U_iso_or_equiv
_atom_site_adp_type
_atom_site_occupancy
_atom_site_site_symmetry_order
_atom_site_calc_flag
_atom_site_refinement_flags_posn
_atom_site_refinement_flags_adp
Au1 Au 0.16424(2) 1.02403(2) 0.40390(2) 0.01780(4) Uani 1 1 d . .
C1 C 0.1339(4) 1.13732(18) 0.3550(4) 0.0229(6) Uani 1 1 d D .
F1 F 0.1151(3) 1.15727(13) 0.1959(3) 0.0470(6) Uani 1 1 d D .
F2 F 0.0102(3) 1.17080(13) 0.3804(4) 0.0572(8) Uani 1 1 d D .
F3 F 0.2578(3) 1.18143(13) 0.4411(3) 0.0656(9) Uani 1 1 d D .
C2 C 0.2084(3) 0.91196(16) 0.4473(3) 0.0166(6) Uani 1 1 d . .
N1 N 0.3343(3) 0.88185(14) 0.5649(3) 0.0174(5) Uani 1 1 d . .
N2 N 0.1320(3) 0.85215(15) 0.3595(3) 0.0212(5) Uani 1 1 d . .
C3 C 0.3350(4) 0.80408(17) 0.5519(4) 0.0232(6) Uani 1 1 d . .
H3 H 0.4104 0.7702 0.6210 0.028 Uiso 1 1 calc R U
C4 C 0.2077(4) 0.78532(18) 0.4222(4) 0.0251(7) Uani 1 1 d . .
H4 H 0.1763 0.7356 0.3817 0.030 Uiso 1 1 calc R U
C5 C 0.4528(3) 0.92501(18) 0.6926(3) 0.0211(6) Uani 1 1 d . .
H5A H 0.4377 0.9798 0.6667 0.025 Uiso 1 1 calc R U
H5B H 0.5582 0.9107 0.6915 0.025 Uiso 1 1 calc R U
C6 C 0.4440(3) 0.91088(16) 0.8638(4) 0.0184(6) Uani 1 1 d . .
C7 C 0.3132(4) 0.93503(18) 0.9014(4) 0.0251(7) Uani 1 1 d . .
H7 H 0.2286 0.9592 0.8191 0.030 Uiso 1 1 calc R U
C8 C 0.3070(4) 0.9236(2) 1.0599(4) 0.0294(7) Uani 1 1 d . .
H8 H 0.2181 0.9404 1.0858 0.035 Uiso 1 1 calc R U
C9 C 0.4285(4) 0.88825(18) 1.1798(4) 0.0271(7) Uani 1 1 d . .
H9 H 0.4233 0.8806 1.2878 0.032 Uiso 1 1 calc R U
C10 C 0.5582(4) 0.86393(19) 1.1422(4) 0.0276(7) Uani 1 1 d . .
H10 H 0.6422 0.8396 1.2247 0.033 Uiso 1 1 calc R U
C11 C 0.5658(4) 0.87498(19) 0.9844(4) 0.0236(6) Uani 1 1 d . .
H11 H 0.6547 0.8579 0.9589 0.028 Uiso 1 1 calc R U
C12 C -0.0141(4) 0.8561(2) 0.2201(4) 0.0332(8) Uani 1 1 d . .
H12A H -0.0574 0.9075 0.2122 0.050 Uiso 1 1 calc R U
H12B H -0.0893 0.8197 0.2371 0.050 Uiso 1 1 calc R U
H12C H 0.0060 0.8437 0.1174 0.050 Uiso 1 1 calc R U

loop_
_atom_site_aniso_label
_atom_site_aniso_U_11
_atom_site_aniso_U_22
_atom_site_aniso_U_33
_atom_site_aniso_U_23
_atom_site_aniso_U_13
_atom_site_aniso_U_12
Au1 0.02033(7) 0.01498(6) 0.01811(6) 0.00143(4) 0.00646(5) 0.00271(4)
C1 0.0277(16) 0.0219(16) 0.0218(14) 0.0020(12) 0.0119(13) 0.0020(13)
F1 0.0849(18) 0.0344(12) 0.0316(11) 0.0144(9) 0.0325(12) 0.0166(12)
F2 0.0775(18) 0.0309(12) 0.093(2) 0.0275(13) 0.0680(17) 0.0294(12)
F3 0.0670(18) 0.0210(11) 0.0734(18) 0.0087(12) -0.0235(14) -0.0080(11)
C2 0.0199(14) 0.0164(14) 0.0149(13) -0.0015(11) 0.0077(11) 0.0001(11)
N1 0.0198(12) 0.0161(12) 0.0169(11) -0.0018(10) 0.0069(10) 0.0002(10)
N2 0.0266(14) 0.0176(13) 0.0196(12) -0.0014(10) 0.0078(11) -0.0020(10)
C3 0.0310(17) 0.0155(15) 0.0249(15) 0.0003(12) 0.0119(13) 0.0031(12)
C4 0.0356(18) 0.0154(15) 0.0287(16) -0.0046(13) 0.0165(14) -0.0030(13)
C5 0.0176(14) 0.0237(15) 0.0193(14) 0.0008(12) 0.0026(11) -0.0044(12)
C6 0.0200(14) 0.0166(14) 0.0195(13) -0.0026(11) 0.0079(11) -0.0075(11)
C7 0.0240(16) 0.0227(16) 0.0289(16) -0.0011(13) 0.0092(13) 0.0006(13)
C8 0.0312(18) 0.0293(18) 0.0347(18) -0.0072(15) 0.0203(15) -0.0052(14)
C9 0.0378(18) 0.0236(17) 0.0252(16) -0.0065(13) 0.0176(14) -0.0122(14)
C10 0.0295(17) 0.0268(17) 0.0231(15) 0.0033(13) 0.0042(13) -0.0069(14)
C11 0.0199(15) 0.0271(17) 0.0244(15) 0.0012(13) 0.0083(12) -0.0021(12)
C12 0.0275(17) 0.037(2) 0.0279(17) -0.0029(15) -0.0004(14) -0.0086(15)

loop_
_atom_type_symbol
_atom_type_description
_atom_type_scat_dispersion_real
_atom_type_scat_dispersion_imag
_atom_type_scat_source
C C 0.0033 0.0016 'International Tables Vol C Tables 4.2.6.8 and 6.1.1.4'
H H 0.0000 0.0000 'International Tables Vol C Tables 4.2.6.8 and 6.1.1.4'
N N 0.0061 0.0033 'International Tables Vol C Tables 4.2.6.8 and 6.1.1.4'
F F 0.0171 0.0103 'International Tables Vol C Tables 4.2.6.8 and 6.1.1.4'
Au Au -2.0133 8.8022 'International Tables Vol C Tables 4.2.6.8 and 6.1.1.4'

loop_
_geom_angle_atom_site_label_1
_geom_angle_atom_site_label_2
_geom_angle_atom_site_label_3
_geom_angle
C2 Au1 C1 175.82(12)
F2 C1 F1 102.4(3)
F2 C1 F3 103.9(3)
F1 C1 F3 101.5(3)
F2 C1 Au1 117.3(2)
F1 C1 Au1 114.9(2)
F3 C1 Au1 114.7(2)
N2 C2 N1 104.9(3)
N2 C2 Au1 129.0(2)
N1 C2 Au1 125.8(2)
C2 N1 C3 110.9(2)
C2 N1 C5 125.3(3)
C3 N1 C5 123.8(3)
C2 N2 C4 110.9(3)
C2 N2 C12 125.2(3)
C4 N2 C12 123.8(3)
C4 C3 N1 106.6(3)
C3 C4 N2 106.7(3)
N1 C5 C6 112.0(2)
C11 C6 C7 119.6(3)
C11 C6 C5 120.7(3)
C7 C6 C5 119.7(3)
C8 C7 C6 119.6(3)
C9 C8 C7 120.7(3)
C8 C9 C10 119.7(3)
C9 C10 C11 120.2(3)
C6 C11 C10 120.2(3)

loop_
_geom_bond_atom_site_label_1
_geom_bond_atom_site_label_2
_geom_bond_distance
Au1 C2 2.026(3)
Au1 C1 2.041(3)
C1 F2 1.345(4)
C1 F1 1.360(3)
C1 F3 1.362(4)
C2 N2 1.344(4)
C2 N1 1.352(4)
N1 C3 1.376(4)
N1 C5 1.463(4)
N2 C4 1.379(4)
N2 C12 1.457(4)
C3 C4 1.347(5)
C5 C6 1.514(4)
C6 C11 1.386(4)
C6 C7 1.393(4)
C7 C8 1.391(5)
C8 C9 1.377(5)
C9 C10 1.385(5)
C10 C11 1.388(4)

loop_
_geom_hbond_atom_site_label_D
_geom_hbond_atom_site_label_H
_geom_hbond_atom_site_label_A
_geom_hbond_distance_DH
_geom_hbond_distance_HA
_geom_hbond_distance_DA
_geom_hbond_angle_DHA
_geom_hbond_site_symmetry_A
C12 H12C F1 0.98 2.53 3.374(4) 143.7 3_575
